data_7132859
loop_
_publ_author_name
'Jiang, Huan-Huan'
'Zhang, Nan'
'Mao, Wei-Xin'
'Lan, Jin-Fei'
'Zhou, Long-Xing'
'Xu, Hua-Ming'
'Zhang, Han-Yue'
'Liao, Wei-Qiang'

_publ_section_title
;
 Modulating the ferroelectric phases in cholesteryl-based organic
 compounds with perfluoroalkyl tail engineering.
;
_journal_issue 32
_journal_name_full 'Chemical communications (Cambridge, England)'
_journal_page_first 4322
_journal_page_last 4325
_journal_paper_doi 10.1039/d4cc00840e
_journal_volume 60
_journal_year 2024
_chemical_absolute_configuration syn
_chemical_formula_moiety 'C31 H45 F7 O2'
_chemical_formula_sum 'C31 H45 F7 O2'
_chemical_formula_weight 582.67
_space_group_crystal_system monoclinic
_space_group_IT_number 4
_space_group_name_Hall 'P 2yb'
_space_group_name_H-M_alt 'P 1 21 1'
_atom_sites_solution_hydrogens geom
_atom_sites_solution_primary dual
_audit_creation_date 2023-05-19
_audit_creation_method
;
Olex2 1.5
(compiled 2022.04.07 svn.rca3783a0 for OlexSys, GUI svn.r6498)
;
_audit_update_record
;
2024-01-01 deposited with the CCDC.	2024-03-19 downloaded from the CCDC.
;
_cell_angle_alpha 90
_cell_angle_beta 106.421(3)
_cell_angle_gamma 90
_cell_formula_units_Z 2
_cell_length_a 12.9607(4)
_cell_length_b 8.8159(2)
_cell_length_c 13.5926(4)
_cell_measurement_reflns_used 7685
_cell_measurement_temperature 100(2)
_cell_measurement_theta_max 76.4530
_cell_measurement_theta_min 3.4260
_cell_volume 1489.74(8)
_computing_molecular_graphics 'Olex2 1.5 (Dolomanov et al., 2009)'
_computing_publication_material 'Olex2 1.5 (Dolomanov et al., 2009)'
_computing_structure_refinement 'SHELXL 2017/1 (Sheldrick, 2015)'
_computing_structure_solution 'SHELXT  (Sheldrick, 2015)'
_diffrn_ambient_environment N~2~
_diffrn_ambient_temperature 100
_diffrn_detector 'Hybrid Pixel Array Detector'
_diffrn_detector_type HyPix
_diffrn_measured_fraction_theta_full 0.998
_diffrn_measured_fraction_theta_max 0.950
_diffrn_measurement_details
;
List of Runs (angles in degrees, time in seconds):

  # Type    Start    End  Width  t~exp~   \w     \q     \k     \f   Frames
#--------------------------------------------------------------------------
  1  \w     35.00  60.00   0.50    0.30    --  108.29 -61.00 120.00   50
  2  \w    -26.00  67.00   0.50    0.10    --   45.15 -77.00 -45.00  186
  3  \w     35.00  83.00   0.50    0.30    --  108.29 -77.00 -45.00   96
  4  \w     68.00  94.00   0.50    0.30    --  108.29 -77.00-150.00   52
  5  \w     35.00  66.00   0.50    0.30    --  108.29 -61.00-180.00   62
  6  \w    -32.00  27.00   0.50    0.10    --   45.15 -19.00 -30.00  118
  7  \w     20.00 100.00   0.50    0.10    --   45.15  77.00  81.00  160
  8  \w    122.00 162.00   0.50    0.30    --  108.29  77.00  81.00   80
  9  \w     89.00 176.00   0.50    0.30    --  108.29  30.00  60.00  174
 10  \w     98.00 166.00   0.50    0.30    --  108.29  30.00  30.00  136
 11  \w     83.00 109.00   0.50    0.30    --  108.29-125.00 -90.00   52
 12  \w     39.00  74.00   0.50    0.30    --  108.29-125.00 -90.00   70
 13  \w    -40.00   2.00   0.50    0.10    --  -45.15  77.00  81.00   84
 14  \w   -101.00 -29.00   0.50    0.30    -- -102.00  77.00  81.00  144
 15  \w    -98.00 -34.00   0.50    0.30    -- -102.00  77.00 -90.00  128
 16  \w   -175.00 -82.00   0.50    0.30    -- -102.00 -61.00   0.00  186
 17  \w   -157.00-130.00   0.50    0.30    -- -102.00 -77.00 -45.00   54
;
_diffrn_measurement_device 'four-circle diffractometer'
_diffrn_measurement_device_type 'XtaLAB Synergy R, DW system, HyPix'
_diffrn_orient_matrix_type 'CrysAlisPro convention (1999,Acta A55,543-557)'
_diffrn_orient_matrix_UB_11 -0.0528137000
_diffrn_orient_matrix_UB_12 0.1387626000
_diffrn_orient_matrix_UB_13 0.0347854000
_diffrn_orient_matrix_UB_21 -0.0501356000
_diffrn_orient_matrix_UB_22 0.0455345000
_diffrn_orient_matrix_UB_23 -0.1128773000
_diffrn_orient_matrix_UB_31 -0.1003072000
_diffrn_orient_matrix_UB_32 -0.0958620000
_diffrn_orient_matrix_UB_33 -0.0031572000
_diffrn_radiation_monochromator mirror
_diffrn_radiation_probe x-ray
_diffrn_radiation_type CuK\a
_diffrn_radiation_wavelength 1.54184
_diffrn_reflns_av_R_equivalents 0.0295
_diffrn_reflns_av_unetI/netI 0.0243
_diffrn_reflns_Laue_measured_fraction_full 0.998
_diffrn_reflns_Laue_measured_fraction_max 0.950
_diffrn_reflns_limit_h_max 15
_diffrn_reflns_limit_h_min -16
_diffrn_reflns_limit_k_max 7
_diffrn_reflns_limit_k_min -11
_diffrn_reflns_limit_l_max 17
_diffrn_reflns_limit_l_min -16
_diffrn_reflns_number 8697
_diffrn_reflns_point_group_measured_fraction_full 0.755
_diffrn_reflns_point_group_measured_fraction_max 0.705
_diffrn_reflns_theta_full 67.684
_diffrn_reflns_theta_max 76.586
_diffrn_reflns_theta_min 3.390
_diffrn_source 'Rotating-anode X-ray tube'
_diffrn_source_type 'Rigaku (Cu) X-ray Source'
_exptl_absorpt_coefficient_mu 0.928
_exptl_absorpt_correction_T_max 1.00000
_exptl_absorpt_correction_T_min 0.39326
_exptl_absorpt_correction_type multi-scan
_exptl_crystal_colour colourless
_exptl_crystal_colour_primary colourless
_exptl_crystal_density_diffrn 1.299
_exptl_crystal_description block
_exptl_crystal_F_000 620
_exptl_crystal_recrystallization_method 'Re-crystallisation from solvent: EA'
_refine_diff_density_max 0.834
_refine_diff_density_min -0.489
_refine_diff_density_rms 0.060
_refine_ls_abs_structure_details
;
 Flack x determined using 1188 quotients [(I+)-(I-)]/[(I+)+(I-)]
 (Parsons, Flack and Wagner, Acta Cryst. B69 (2013) 249-259).
;
_refine_ls_abs_structure_Flack 0.07(6)
_refine_ls_extinction_method none
_refine_ls_goodness_of_fit_ref 1.062
_refine_ls_hydrogen_treatment constr
_refine_ls_matrix_type full
_refine_ls_number_parameters 366
_refine_ls_number_reflns 4409
_refine_ls_number_restraints 1
_refine_ls_restrained_S_all 1.062
_refine_ls_R_factor_all 0.0533
_refine_ls_R_factor_gt 0.0527
_refine_ls_shift/su_max 0.000
_refine_ls_shift/su_mean 0.000
_refine_ls_structure_factor_coef Fsqd
_refine_ls_weighting_details 'w=1/[\s^2^(Fo^2^)+(0.0925P)^2^+0.7085P] where P=(Fo^2^+2Fc^2^)/3'
_refine_ls_weighting_scheme calc
_refine_ls_wR_factor_gt 0.1423
_refine_ls_wR_factor_ref 0.1430
_reflns_Friedel_coverage 0.389
_reflns_Friedel_fraction_full 0.475
_reflns_Friedel_fraction_max 0.423
_reflns_number_gt 4320
_reflns_number_total 4409
_reflns_threshold_expression 'I > 2\s(I)'
_cod_data_source_file d4cc00840e2.cif
_cod_data_source_block jhh_dgc_dingsuan_100k_auto
_cod_depositor_comments 'Adding full bibliography for 7132858--7132863.cif.'
_cod_original_sg_symbol_H-M 'P 21'
_cod_database_code 7132859
_shelx_shelxl_version_number 2017/1
_chemical_oxdiff_formula 'C H O F '
_shelx_space_group_comment
;
The symmetry employed for this shelxl refinement is uniquely defined
by the following loop, which should always be used as a source of
symmetry information in preference to the above space-group names.
They are only intended as comments.
;
_olex2_refinement_description
;
1. Fixed Uiso
 At 1.2 times of:
  All C(H) groups, All C(H,H) groups
 At 1.5 times of:
  All C(H,H,H) groups
2.a Ternary CH refined with riding coordinates:
 C22(H22), C17(H17), C2(H2), C18(H18), C14(H14), C1(H1), C7(H7)
2.b Secondary CH2 refined with riding coordinates:
 C3(H3A,H3B), C9(H9A,H9B), C16(H16A,H16B), C8(H8A,H8B), C11(H11A,H11B),
 C15(H15A,H15B), C12(H12A,H12B), C21(H21A,H21B), C19(H19A,H19B), C20(H20A,H20B),
  C6(H6A,H6B)
2.c Aromatic/amide H refined with riding coordinates:
 C4(H4)
2.d Idealised Me refined as rotating group:
 C26(H26A,H26B,H26C), C40(H40A,H40B,H40C), C25(H25A,H25B,H25C), C24(H24A,H24B,
 H24C), C23(H23A,H23B,H23C)
;
_olex2_submission_special_instructions 'No special instructions were received'
_oxdiff_exptl_absorpt_empirical_details
;
Empirical correction (ABSPACK) includes:
- Absorption correction using spherical harmonics
- Frame scaling
;
_oxdiff_exptl_absorpt_empirical_full_max 1.922
_oxdiff_exptl_absorpt_empirical_full_min 0.405

loop_
_space_group_symop_operation_xyz
'x, y, z'
'-x, y+1/2, -z'

loop_
_atom_site_label
_atom_site_type_symbol
_atom_site_fract_x
_atom_site_fract_y
_atom_site_fract_z
_atom_site_U_iso_or_equiv
_atom_site_adp_type
_atom_site_occupancy
_atom_site_site_symmetry_order
_atom_site_calc_flag
_atom_site_refinement_flags_posn
_atom_site_refinement_flags_adp
_atom_site_refinement_flags_occupancy
_atom_site_disorder_assembly
_atom_site_disorder_group
F35 F -0.86824(18) -1.3017(3) 0.9248(2) 0.0534(7) Uani 1 1 d . . . . .
F32 F -0.64465(17) -1.5357(3) 0.9623(2) 0.0547(7) Uani 1 1 d . . . . .
F36 F -0.82979(18) -1.4714(4) 0.82529(15) 0.0557(8) Uani 1 1 d . . . . .
F34 F -0.68415(19) -1.4011(4) 1.07671(19) 0.0612(8) Uani 1 1 d . . . . .
F38 F -0.81459(19) -1.6792(4) 0.9886(3) 0.0778(11) Uani 1 1 d . . . . .
O27 O -1.05572(17) -1.4939(3) 0.87788(18) 0.0373(6) Uani 1 1 d . . . . .
F33 F -0.6628(2) -1.2955(4) 0.9435(3) 0.0820(12) Uani 1 1 d . . . . .
F37 F -0.89387(18) -1.5077(6) 1.05380(16) 0.0840(14) Uani 1 1 d . . . . .
C26 C -1.7528(2) -1.2655(4) 0.5480(2) 0.0237(6) Uani 1 1 d . . . . .
H26A H -1.687624 -1.224033 0.595953 0.036 Uiso 1 1 calc R U . . .
H26B H -1.812638 -1.259267 0.578559 0.036 Uiso 1 1 calc R U . . .
H26C H -1.770278 -1.207000 0.484092 0.036 Uiso 1 1 calc R U . . .
C3 C -1.4419(2) -1.4153(4) 0.4950(2) 0.0223(6) Uani 1 1 d . . . . .
H3A H -1.451662 -1.515540 0.460722 0.027 Uiso 1 1 calc R U . . .
H3B H -1.449354 -1.336823 0.441364 0.027 Uiso 1 1 calc R U . . .
C22 C -2.3176(2) -1.3812(4) 0.1840(2) 0.0230(6) Uani 1 1 d . . . . .
H22 H -2.298416 -1.271356 0.194306 0.028 Uiso 1 1 calc R U . . .
C17 C -1.6377(2) -1.4491(4) 0.4790(2) 0.0199(6) Uani 1 1 d . . . . .
H17 H -1.629077 -1.560386 0.469630 0.024 Uiso 1 1 calc R U . . .
C10 C -1.3941(2) -1.4227(4) 0.7255(2) 0.0216(6) Uani 1 1 d . . . . .
C40 C -1.4066(2) -1.2669(4) 0.7728(2) 0.0271(7) Uani 1 1 d . . . . .
H40A H -1.335485 -1.228142 0.810380 0.041 Uiso 1 1 calc R U . . .
H40B H -1.451029 -1.277920 0.819873 0.041 Uiso 1 1 calc R U . . .
H40C H -1.441105 -1.195650 0.717991 0.041 Uiso 1 1 calc R U . . .
C5 C -1.3082(2) -1.4083(4) 0.6683(2) 0.0226(6) Uani 1 1 d . . . . .
C2 C -1.5300(2) -1.3928(4) 0.5474(2) 0.0186(6) Uani 1 1 d . . . . .
H2 H -1.536166 -1.282089 0.560610 0.022 Uiso 1 1 calc R U . . .
C9 C -1.3566(2) -1.5425(4) 0.8109(2) 0.0243(6) Uani 1 1 d . . . . .
H9A H -1.405627 -1.539792 0.855098 0.029 Uiso 1 1 calc R U . . .
H9B H -1.362731 -1.644231 0.778957 0.029 Uiso 1 1 calc R U . . .
C16 C -1.6793(2) -1.3820(4) 0.3716(2) 0.0238(6) Uani 1 1 d . . . . .
H16A H -1.639279 -1.423100 0.325354 0.029 Uiso 1 1 calc R U . . .
H16B H -1.673100 -1.270042 0.373349 0.029 Uiso 1 1 calc R U . . .
C13 C -1.7336(2) -1.4317(4) 0.5251(2) 0.0192(6) Uani 1 1 d . . . . .
C4 C -1.3309(2) -1.4070(4) 0.5671(2) 0.0232(6) Uani 1 1 d . . . . .
H4 H -1.272411 -1.400265 0.538049 0.028 Uiso 1 1 calc R U . . .
C8 C -1.2409(2) -1.5207(4) 0.8785(2) 0.0285(7) Uani 1 1 d . . . . .
H8A H -1.234738 -1.423302 0.916071 0.034 Uiso 1 1 calc R U . . .
H8B H -1.221272 -1.603723 0.929444 0.034 Uiso 1 1 calc R U . . .
C18 C -1.9433(2) -1.4495(4) 0.4318(2) 0.0245(6) Uani 1 1 d . . . . .
H18 H -1.948271 -1.336262 0.430295 0.029 Uiso 1 1 calc R U . . .
C14 C -1.8269(2) -1.4923(4) 0.4338(2) 0.0218(6) Uani 1 1 d . . . . .
H14 H -1.821930 -1.605464 0.433613 0.026 Uiso 1 1 calc R U . . .
C11 C -1.5965(2) -1.4775(4) 0.6981(2) 0.0242(6) Uani 1 1 d . . . . .
H11A H -1.604923 -1.373889 0.722910 0.029 Uiso 1 1 calc R U . . .
H11B H -1.578989 -1.545989 0.758245 0.029 Uiso 1 1 calc R U . . .
O39 O -1.0024(3) -1.7298(5) 0.8657(5) 0.112(2) Uani 1 1 d . . . . .
C15 C -1.7980(2) -1.4321(4) 0.3373(2) 0.0255(7) Uani 1 1 d . . . . .
H15A H -1.808463 -1.512952 0.284818 0.031 Uiso 1 1 calc R U . . .
H15B H -1.844803 -1.345251 0.307292 0.031 Uiso 1 1 calc R U . . .
C12 C -1.7045(2) -1.5276(4) 0.6236(2) 0.0239(6) Uani 1 1 d . . . . .
H12A H -1.699828 -1.635690 0.605523 0.029 Uiso 1 1 calc R U . . .
H12B H -1.762140 -1.517771 0.657890 0.029 Uiso 1 1 calc R U . . .
C21 C -2.2131(2) -1.4719(4) 0.2093(2) 0.0265(7) Uani 1 1 d . . . . .
H21A H -2.177658 -1.455391 0.154498 0.032 Uiso 1 1 calc R U . . .
H21B H -2.230273 -1.581213 0.210066 0.032 Uiso 1 1 calc R U . . .
C1 C -1.5020(2) -1.4777(4) 0.6507(2) 0.0199(6) Uani 1 1 d . . . . .
H1 H -1.490476 -1.586018 0.634760 0.024 Uiso 1 1 calc R U . . .
C19 C -2.0257(2) -1.5096(4) 0.3341(2) 0.0258(6) Uani 1 1 d . . . . .
H19A H -1.996586 -1.495388 0.274770 0.031 Uiso 1 1 calc R U . . .
H19B H -2.036204 -1.619710 0.341855 0.031 Uiso 1 1 calc R U . . .
C20 C -2.1345(2) -1.4292(4) 0.3125(2) 0.0279(7) Uani 1 1 d . . . . .
H20A H -2.167500 -1.454299 0.367842 0.033 Uiso 1 1 calc R U . . .
H20B H -2.122486 -1.318171 0.314059 0.033 Uiso 1 1 calc R U . . .
C6 C -1.1919(2) -1.3935(4) 0.7340(2) 0.0279(7) Uani 1 1 d . . . . .
H6A H -1.142933 -1.398037 0.689850 0.033 Uiso 1 1 calc R U . . .
H6B H -1.181469 -1.294574 0.769923 0.033 Uiso 1 1 calc R U . . .
C30 C -0.8208(2) -1.4355(5) 0.9227(2) 0.0299(7) Uani 1 1 d . . . . .
C7 C -1.1659(2) -1.5207(4) 0.8115(2) 0.0291(7) Uani 1 1 d . . . . .
H7 H -1.169574 -1.620532 0.775718 0.035 Uiso 1 1 calc R U . . .
C25 C -1.9724(2) -1.5038(5) 0.5276(2) 0.0361(9) Uani 1 1 d . . . . .
H25A H -1.959180 -1.613097 0.536301 0.054 Uiso 1 1 calc R U . . .
H25B H -2.048494 -1.482920 0.519990 0.054 Uiso 1 1 calc R U . . .
H25C H -1.927979 -1.450089 0.587953 0.054 Uiso 1 1 calc R U . . .
C24 C -2.3861(2) -1.4218(5) 0.2544(2) 0.0340(8) Uani 1 1 d . . . . .
H24A H -2.406662 -1.529004 0.245244 0.051 Uiso 1 1 calc R U . . .
H24B H -2.450962 -1.358686 0.237492 0.051 Uiso 1 1 calc R U . . .
H24C H -2.344776 -1.403993 0.325831 0.051 Uiso 1 1 calc R U . . .
C28 C -0.9883(3) -1.6046(5) 0.8927(3) 0.0406(9) Uani 1 1 d . . . . .
C31 C -0.6999(3) -1.4182(5) 0.9784(3) 0.0391(8) Uani 1 1 d . . . . .
C29 C -0.8796(3) -1.5554(5) 0.9675(3) 0.0385(9) Uani 1 1 d . . . . .
C23 C -2.3837(2) -1.4025(5) 0.0721(2) 0.0320(8) Uani 1 1 d . . . . .
H23A H -2.340319 -1.373330 0.026686 0.048 Uiso 1 1 calc R U . . .
H23B H -2.448215 -1.338763 0.057775 0.048 Uiso 1 1 calc R U . . .
H23C H -2.404993 -1.509167 0.060252 0.048 Uiso 1 1 calc R U . . .

loop_
_atom_site_aniso_label
_atom_site_aniso_U_11
_atom_site_aniso_U_22
_atom_site_aniso_U_33
_atom_site_aniso_U_23
_atom_site_aniso_U_13
_atom_site_aniso_U_12
F35 0.0322(11) 0.0266(12) 0.0831(18) -0.0036(12) -0.0136(11) 0.0043(10)
F32 0.0225(10) 0.0451(15) 0.0915(19) -0.0134(14) 0.0079(10) 0.0035(11)
F36 0.0437(11) 0.092(2) 0.0301(9) 0.0009(13) 0.0081(8) -0.0013(14)
F34 0.0392(12) 0.066(2) 0.0570(14) -0.0227(14) -0.0210(10) 0.0065(13)
F38 0.0242(11) 0.0507(17) 0.140(3) 0.0468(19) -0.0076(14) 0.0038(12)
O27 0.0188(10) 0.0438(16) 0.0387(12) -0.0146(12) -0.0090(9) 0.0088(11)
F33 0.0324(13) 0.0499(18) 0.143(3) 0.035(2) -0.0087(15) -0.0157(13)
F37 0.0298(10) 0.187(4) 0.0302(10) 0.0175(18) 0.0001(8) 0.0001(19)
C26 0.0204(13) 0.0227(16) 0.0270(14) -0.0040(13) 0.0049(11) 0.0009(12)
C3 0.0179(12) 0.0263(16) 0.0205(12) 0.0013(13) 0.0017(10) 0.0026(12)
C22 0.0182(12) 0.0256(16) 0.0236(13) 0.0001(13) 0.0031(10) -0.0017(12)
C17 0.0176(12) 0.0212(15) 0.0193(11) 0.0000(12) 0.0025(9) -0.0023(11)
C10 0.0195(12) 0.0221(15) 0.0212(12) -0.0019(12) 0.0025(10) 0.0007(12)
C40 0.0232(14) 0.0251(17) 0.0294(14) -0.0090(13) 0.0015(11) 0.0004(13)
C5 0.0185(12) 0.0203(15) 0.0265(13) 0.0005(13) 0.0022(10) 0.0026(12)
C2 0.0146(12) 0.0192(15) 0.0211(12) -0.0004(12) 0.0035(10) -0.0017(11)
C9 0.0215(14) 0.0247(16) 0.0223(13) 0.0006(13) -0.0008(11) -0.0012(13)
C16 0.0191(13) 0.0285(17) 0.0221(13) 0.0036(13) 0.0028(10) -0.0006(13)
C13 0.0163(12) 0.0196(15) 0.0201(11) 0.0004(12) 0.0026(9) -0.0008(11)
C4 0.0170(12) 0.0247(16) 0.0285(13) 0.0006(13) 0.0072(11) 0.0007(12)
C8 0.0243(14) 0.0293(18) 0.0247(13) 0.0007(14) -0.0048(11) -0.0014(14)
C18 0.0171(12) 0.0268(16) 0.0263(13) 0.0007(13) 0.0006(10) -0.0024(12)
C14 0.0188(13) 0.0211(15) 0.0222(12) 0.0005(12) 0.0004(10) 0.0003(12)
C11 0.0191(12) 0.0319(18) 0.0186(11) 0.0034(13) 0.0002(10) -0.0011(13)
O39 0.0372(19) 0.048(2) 0.209(6) -0.030(3) -0.032(3) 0.0092(17)
C15 0.0202(13) 0.0321(18) 0.0209(12) 0.0021(13) 0.0006(10) -0.0012(13)
C12 0.0187(13) 0.0300(17) 0.0213(12) 0.0054(13) 0.0029(10) -0.0027(13)
C21 0.0199(13) 0.0322(18) 0.0248(13) -0.0050(14) 0.0018(10) 0.0000(13)
C1 0.0194(12) 0.0189(14) 0.0194(11) 0.0000(12) 0.0024(9) 0.0009(11)
C19 0.0182(13) 0.0270(17) 0.0281(13) -0.0016(14) -0.0004(10) -0.0023(13)
C20 0.0206(13) 0.0322(18) 0.0267(13) -0.0060(14) -0.0002(10) 0.0007(14)
C6 0.0184(13) 0.0336(19) 0.0289(14) -0.0026(15) 0.0021(11) -0.0004(14)
C30 0.0225(14) 0.0306(18) 0.0311(15) -0.0009(14) -0.0012(11) 0.0009(14)
C7 0.0177(13) 0.0299(18) 0.0314(15) -0.0061(14) -0.0065(11) 0.0051(13)
C25 0.0186(13) 0.055(3) 0.0325(15) 0.0077(17) 0.0040(11) -0.0072(16)
C24 0.0211(14) 0.047(2) 0.0337(15) 0.0038(17) 0.0078(11) 0.0010(15)
C28 0.0216(16) 0.028(2) 0.064(2) 0.0043(19) -0.0017(15) 0.0020(14)
C31 0.0269(16) 0.0278(19) 0.055(2) -0.0006(18) -0.0013(14) -0.0035(16)
C29 0.0197(14) 0.046(2) 0.0420(18) 0.0150(18) -0.0048(13) 0.0046(16)
C23 0.0217(13) 0.043(2) 0.0270(14) -0.0031(15) -0.0009(11) 0.0009(15)

loop_
_atom_type_symbol
_atom_type_description
_atom_type_scat_dispersion_real
_atom_type_scat_dispersion_imag
_atom_type_scat_source
C C 0.0181 0.0091 'International Tables Vol C Tables 4.2.6.8 and 6.1.1.4'
H H 0.0000 0.0000 'International Tables Vol C Tables 4.2.6.8 and 6.1.1.4'
F F 0.0727 0.0534 'International Tables Vol C Tables 4.2.6.8 and 6.1.1.4'
O O 0.0492 0.0322 'International Tables Vol C Tables 4.2.6.8 and 6.1.1.4'

loop_
_geom_angle_atom_site_label_1
_geom_angle_atom_site_label_2
_geom_angle_atom_site_label_3
_geom_angle
_geom_angle_site_symmetry_1
_geom_angle_site_symmetry_3
_geom_angle_publ_flag
C28 O27 C7 118.0(3) . . ?
H26A C26 H26B 109.5 . . ?
H26A C26 H26C 109.5 . . ?
H26B C26 H26C 109.5 . . ?
C13 C26 H26A 109.5 . . ?
C13 C26 H26B 109.5 . . ?
C13 C26 H26C 109.5 . . ?
H3A C3 H3B 107.7 . . ?
C2 C3 H3A 108.9 . . ?
C2 C3 H3B 108.9 . . ?
C4 C3 H3A 108.9 . . ?
C4 C3 H3B 108.9 . . ?
C4 C3 C2 113.4(2) . . ?
C21 C22 H22 107.8 . . ?
C21 C22 C23 111.8(3) . . ?
C24 C22 H22 107.8 . . ?
C24 C22 C21 111.9(3) . . ?
C24 C22 C23 109.5(2) . . ?
C23 C22 H22 107.8 . . ?
C2 C17 H17 106.3 . . ?
C2 C17 C13 115.0(2) . . ?
C16 C17 H17 106.3 . . ?
C16 C17 C2 118.2(2) . . ?
C16 C17 C13 104.0(2) . . ?
C13 C17 H17 106.3 . . ?
C40 C10 C1 111.6(2) . . ?
C5 C10 C40 108.3(3) . . ?
C5 C10 C9 108.6(2) . . ?
C5 C10 C1 110.0(2) . . ?
C9 C10 C40 110.1(2) . . ?
C9 C10 C1 108.2(3) . . ?
C10 C40 H40A 109.5 . . ?
C10 C40 H40B 109.5 . . ?
C10 C40 H40C 109.5 . . ?
H40A C40 H40B 109.5 . . ?
H40A C40 H40C 109.5 . . ?
H40B C40 H40C 109.5 . . ?
C4 C5 C10 123.3(2) . . ?
C4 C5 C6 120.0(3) . . ?
C6 C5 C10 116.7(2) . . ?
C3 C2 C17 110.6(2) . . ?
C3 C2 H2 108.7 . . ?
C3 C2 C1 110.4(2) . . ?
C17 C2 H2 108.7 . . ?
C17 C2 C1 109.7(2) . . ?
C1 C2 H2 108.7 . . ?
C10 C9 H9A 108.7 . . ?
C10 C9 H9B 108.7 . . ?
H9A C9 H9B 107.6 . . ?
C8 C9 C10 114.3(3) . . ?
C8 C9 H9A 108.7 . . ?
C8 C9 H9B 108.7 . . ?
C17 C16 H16A 111.1 . . ?
C17 C16 H16B 111.1 . . ?
C17 C16 C15 103.4(2) . . ?
H16A C16 H16B 109.1 . . ?
C15 C16 H16A 111.1 . . ?
C15 C16 H16B 111.1 . . ?
C26 C13 C17 111.8(2) . . ?
C26 C13 C14 110.8(2) . . ?
C26 C13 C12 111.2(2) . . ?
C17 C13 C14 100.1(2) . . ?
C12 C13 C17 105.7(2) . . ?
C12 C13 C14 116.6(3) . . ?
C3 C4 H4 117.6 . . ?
C5 C4 C3 124.8(2) . . ?
C5 C4 H4 117.6 . . ?
C9 C8 H8A 109.9 . . ?
C9 C8 H8B 109.9 . . ?
H8A C8 H8B 108.3 . . ?
C7 C8 C9 109.0(2) . . ?
C7 C8 H8A 109.9 . . ?
C7 C8 H8B 109.9 . . ?
C14 C18 H18 107.5 . . ?
C19 C18 H18 107.5 . . ?
C19 C18 C14 111.4(2) . . ?
C25 C18 H18 107.5 . . ?
C25 C18 C14 112.4(2) . . ?
C25 C18 C19 110.4(3) . . ?
C13 C14 H14 107.9 . . ?
C18 C14 C13 117.6(2) . . ?
C18 C14 H14 107.9 . . ?
C18 C14 C15 111.6(2) . . ?
C15 C14 C13 103.7(2) . . ?
C15 C14 H14 107.9 . . ?
H11A C11 H11B 107.6 . . ?
C12 C11 H11A 108.7 . . ?
C12 C11 H11B 108.7 . . ?
C1 C11 H11A 108.7 . . ?
C1 C11 H11B 108.7 . . ?
C1 C11 C12 114.0(2) . . ?
C16 C15 C14 107.5(2) . . ?
C16 C15 H15A 110.2 . . ?
C16 C15 H15B 110.2 . . ?
C14 C15 H15A 110.2 . . ?
C14 C15 H15B 110.2 . . ?
H15A C15 H15B 108.5 . . ?
C13 C12 C11 111.6(3) . . ?
C13 C12 H12A 109.3 . . ?
C13 C12 H12B 109.3 . . ?
C11 C12 H12A 109.3 . . ?
C11 C12 H12B 109.3 . . ?
H12A C12 H12B 108.0 . . ?
C22 C21 H21A 108.9 . . ?
C22 C21 H21B 108.9 . . ?
C22 C21 C20 113.4(3) . . ?
H21A C21 H21B 107.7 . . ?
C20 C21 H21A 108.9 . . ?
C20 C21 H21B 108.9 . . ?
C10 C1 H1 106.1 . . ?
C2 C1 C10 112.4(2) . . ?
C2 C1 H1 106.1 . . ?
C11 C1 C10 113.7(2) . . ?
C11 C1 C2 111.8(2) . . ?
C11 C1 H1 106.1 . . ?
C18 C19 H19A 109.1 . . ?
C18 C19 H19B 109.1 . . ?
H19A C19 H19B 107.9 . . ?
C20 C19 C18 112.4(3) . . ?
C20 C19 H19A 109.1 . . ?
C20 C19 H19B 109.1 . . ?
C21 C20 C19 113.6(3) . . ?
C21 C20 H20A 108.8 . . ?
C21 C20 H20B 108.8 . . ?
C19 C20 H20A 108.8 . . ?
C19 C20 H20B 108.8 . . ?
H20A C20 H20B 107.7 . . ?
C5 C6 H6A 109.8 . . ?
C5 C6 H6B 109.8 . . ?
H6A C6 H6B 108.2 . . ?
C7 C6 C5 109.5(3) . . ?
C7 C6 H6A 109.8 . . ?
C7 C6 H6B 109.8 . . ?
F35 C30 F36 108.6(3) . . ?
F35 C30 C31 108.2(3) . . ?
F35 C30 C29 108.6(3) . . ?
F36 C30 C31 107.6(3) . . ?
F36 C30 C29 108.6(3) . . ?
C29 C30 C31 115.1(3) . . ?
O27 C7 C8 107.9(2) . . ?
O27 C7 C6 107.1(3) . . ?
O27 C7 H7 110.1 . . ?
C8 C7 C6 111.5(3) . . ?
C8 C7 H7 110.1 . . ?
C6 C7 H7 110.1 . . ?
C18 C25 H25A 109.5 . . ?
C18 C25 H25B 109.5 . . ?
C18 C25 H25C 109.5 . . ?
H25A C25 H25B 109.5 . . ?
H25A C25 H25C 109.5 . . ?
H25B C25 H25C 109.5 . . ?
C22 C24 H24A 109.5 . . ?
C22 C24 H24B 109.5 . . ?
C22 C24 H24C 109.5 . . ?
H24A C24 H24B 109.5 . . ?
H24A C24 H24C 109.5 . . ?
H24B C24 H24C 109.5 . . ?
O27 C28 C29 109.9(3) . . ?
O39 C28 O27 129.2(4) . . ?
O39 C28 C29 120.5(4) . . ?
F32 C31 F33 108.3(3) . . ?
F32 C31 C30 111.5(3) . . ?
F34 C31 F32 109.1(3) . . ?
F34 C31 F33 107.8(4) . . ?
F34 C31 C30 111.0(3) . . ?
F33 C31 C30 109.0(3) . . ?
F38 C29 C30 106.9(3) . . ?
F38 C29 C28 107.9(3) . . ?
F37 C29 F38 107.8(3) . . ?
F37 C29 C30 110.4(4) . . ?
F37 C29 C28 110.2(3) . . ?
C30 C29 C28 113.3(3) . . ?
C22 C23 H23A 109.5 . . ?
C22 C23 H23B 109.5 . . ?
C22 C23 H23C 109.5 . . ?
H23A C23 H23B 109.5 . . ?
H23A C23 H23C 109.5 . . ?
H23B C23 H23C 109.5 . . ?

loop_
_geom_bond_atom_site_label_1
_geom_bond_atom_site_label_2
_geom_bond_distance
_geom_bond_site_symmetry_2
_geom_bond_publ_flag
F35 C30 1.334(5) . ?
F32 C31 1.312(5) . ?
F36 C30 1.334(4) . ?
F34 C31 1.302(5) . ?
F38 C29 1.359(5) . ?
O27 C7 1.476(3) . ?
O27 C28 1.288(5) . ?
F33 C31 1.326(5) . ?
F37 C29 1.307(5) . ?
C26 H26A 0.9800 . ?
C26 H26B 0.9800 . ?
C26 H26C 0.9800 . ?
C26 C13 1.533(4) . ?
C3 H3A 0.9900 . ?
C3 H3B 0.9900 . ?
C3 C2 1.520(3) . ?
C3 C4 1.496(4) . ?
C22 H22 1.0000 . ?
C22 C21 1.526(4) . ?
C22 C24 1.521(4) . ?
C22 C23 1.531(4) . ?
C17 H17 1.0000 . ?
C17 C2 1.525(4) . ?
C17 C16 1.525(4) . ?
C17 C13 1.548(3) . ?
C10 C40 1.545(4) . ?
C10 C5 1.532(4) . ?
C10 C9 1.543(4) . ?
C10 C1 1.556(4) . ?
C40 H40A 0.9800 . ?
C40 H40B 0.9800 . ?
C40 H40C 0.9800 . ?
C5 C4 1.323(4) . ?
C5 C6 1.525(4) . ?
C2 H2 1.0000 . ?
C2 C1 1.541(4) . ?
C9 H9A 0.9900 . ?
C9 H9B 0.9900 . ?
C9 C8 1.534(4) . ?
C16 H16A 0.9900 . ?
C16 H16B 0.9900 . ?
C16 C15 1.542(4) . ?
C13 C14 1.562(4) . ?
C13 C12 1.537(4) . ?
C4 H4 0.9500 . ?
C8 H8A 0.9900 . ?
C8 H8B 0.9900 . ?
C8 C7 1.509(4) . ?
C18 H18 1.0000 . ?
C18 C14 1.548(4) . ?
C18 C19 1.544(4) . ?
C18 C25 1.531(4) . ?
C14 H14 1.0000 . ?
C14 C15 1.556(4) . ?
C11 H11A 0.9900 . ?
C11 H11B 0.9900 . ?
C11 C12 1.543(4) . ?
C11 C1 1.537(4) . ?
O39 C28 1.161(6) . ?
C15 H15A 0.9900 . ?
C15 H15B 0.9900 . ?
C12 H12A 0.9900 . ?
C12 H12B 0.9900 . ?
C21 H21A 0.9900 . ?
C21 H21B 0.9900 . ?
C21 C20 1.529(4) . ?
C1 H1 1.0000 . ?
C19 H19A 0.9900 . ?
C19 H19B 0.9900 . ?
C19 C20 1.531(4) . ?
C20 H20A 0.9900 . ?
C20 H20B 0.9900 . ?
C6 H6A 0.9900 . ?
C6 H6B 0.9900 . ?
C6 C7 1.510(5) . ?
C30 C31 1.543(4) . ?
C30 C29 1.526(5) . ?
C7 H7 1.0000 . ?
C25 H25A 0.9800 . ?
C25 H25B 0.9800 . ?
C25 H25C 0.9800 . ?
C24 H24A 0.9800 . ?
C24 H24B 0.9800 . ?
C24 H24C 0.9800 . ?
C28 C29 1.549(5) . ?
C23 H23A 0.9800 . ?
C23 H23B 0.9800 . ?
C23 H23C 0.9800 . ?

loop_
_geom_hbond_atom_site_label_D
_geom_hbond_atom_site_label_H
_geom_hbond_atom_site_label_A
_geom_hbond_distance_DH
_geom_hbond_distance_HA
_geom_hbond_distance_DA
_geom_hbond_angle_DHA
_geom_hbond_site_symmetry_A
_geom_hbond_publ_flag
C22 H22 F32 1.00 2.92 3.595(4) 125.9 2_256 yes
C9 H9B F34 0.99 2.95 3.486(4) 115.4 2_347 yes
C8 H8A F38 0.99 2.50 3.479(5) 170.0 2_357 yes
C8 H8B F34 0.99 2.89 3.592(5) 129.0 2_347 yes
C12 H12B F36 0.99 2.69 3.594(4) 151.8 1_455 yes
C7 H7 O39 1.00 2.37 2.747(5) 101.3 . yes
C23 H23A F38 0.98 2.69 3.516(5) 142.2 2_256 yes
C23 H23B F32 0.98 2.97 3.303(5) 100.9 2_256 yes
C23 H23C F32 0.98 3.02 3.491(4) 110.7 1_354 yes
C23 H23C F33 0.98 2.68 3.533(5) 146.0 2_246 yes

loop_
_geom_torsion_atom_site_label_1
_geom_torsion_atom_site_label_2
_geom_torsion_atom_site_label_3
_geom_torsion_atom_site_label_4
_geom_torsion
_geom_torsion_site_symmetry_1
_geom_torsion_site_symmetry_2
_geom_torsion_site_symmetry_3
_geom_torsion_site_symmetry_4
_geom_torsion_publ_flag
F35 C30 C31 F32 -167.6(3) . . . . ?
F35 C30 C31 F34 70.5(4) . . . . ?
F35 C30 C31 F33 -48.1(4) . . . . ?
F35 C30 C29 F38 -164.7(3) . . . . ?
F35 C30 C29 F37 -47.7(3) . . . . ?
F35 C30 C29 C28 76.5(4) . . . . ?
F36 C30 C31 F32 -50.4(4) . . . . ?
F36 C30 C31 F34 -172.3(3) . . . . ?
F36 C30 C31 F33 69.1(4) . . . . ?
F36 C30 C29 F38 77.3(4) . . . . ?
F36 C30 C29 F37 -165.7(3) . . . . ?
F36 C30 C29 C28 -41.4(4) . . . . ?
O27 C28 C29 F38 174.2(3) . . . . ?
O27 C28 C29 F37 56.7(5) . . . . ?
O27 C28 C29 C30 -67.6(4) . . . . ?
C26 C13 C14 C18 -42.9(3) . . . . ?
C26 C13 C14 C15 80.7(3) . . . . ?
C26 C13 C12 C11 -64.6(3) . . . . ?
C3 C2 C1 C10 59.3(3) . . . . ?
C3 C2 C1 C11 -171.4(3) . . . . ?
C22 C21 C20 C19 -174.9(3) . . . . ?
C17 C2 C1 C10 -178.5(2) . . . . ?
C17 C2 C1 C11 -49.3(3) . . . . ?
C17 C16 C15 C14 12.9(3) . . . . ?
C17 C13 C14 C18 -161.0(3) . . . . ?
C17 C13 C14 C15 -37.4(3) . . . . ?
C17 C13 C12 C11 56.9(3) . . . . ?
C10 C5 C4 C3 1.6(5) . . . . ?
C10 C5 C6 C7 52.3(4) . . . . ?
C10 C9 C8 C7 -57.0(4) . . . . ?
C40 C10 C5 C4 -107.1(3) . . . . ?
C40 C10 C5 C6 72.3(3) . . . . ?
C40 C10 C9 C8 -69.3(3) . . . . ?
C40 C10 C1 C2 75.3(3) . . . . ?
C40 C10 C1 C11 -53.0(3) . . . . ?
C5 C10 C9 C8 49.1(3) . . . . ?
C5 C10 C1 C2 -44.9(3) . . . . ?
C5 C10 C1 C11 -173.2(3) . . . . ?
C5 C6 C7 O27 -175.6(2) . . . . ?
C5 C6 C7 C8 -57.8(3) . . . . ?
C2 C3 C4 C5 12.0(5) . . . . ?
C2 C17 C16 C15 -166.1(3) . . . . ?
C2 C17 C13 C26 60.2(3) . . . . ?
C2 C17 C13 C14 177.5(3) . . . . ?
C2 C17 C13 C12 -61.0(3) . . . . ?
C9 C10 C5 C4 133.3(3) . . . . ?
C9 C10 C5 C6 -47.2(4) . . . . ?
C9 C10 C1 C2 -163.4(2) . . . . ?
C9 C10 C1 C11 68.3(3) . . . . ?
C9 C8 C7 O27 177.9(3) . . . . ?
C9 C8 C7 C6 60.6(4) . . . . ?
C16 C17 C2 C3 -56.5(4) . . . . ?
C16 C17 C2 C1 -178.6(2) . . . . ?
C16 C17 C13 C26 -70.6(3) . . . . ?
C16 C17 C13 C14 46.7(3) . . . . ?
C16 C17 C13 C12 168.2(2) . . . . ?
C13 C17 C2 C3 179.9(3) . . . . ?
C13 C17 C2 C1 57.9(3) . . . . ?
C13 C17 C16 C15 -37.2(3) . . . . ?
C13 C14 C15 C16 15.7(3) . . . . ?
C4 C3 C2 C17 -162.8(3) . . . . ?
C4 C3 C2 C1 -41.2(4) . . . . ?
C4 C5 C6 C7 -128.2(3) . . . . ?
C18 C14 C15 C16 143.2(3) . . . . ?
C18 C19 C20 C21 172.7(3) . . . . ?
C14 C13 C12 C11 167.1(2) . . . . ?
C14 C18 C19 C20 -161.8(3) . . . . ?
O39 C28 C29 F38 0.8(7) . . . . ?
O39 C28 C29 F37 -116.7(6) . . . . ?
O39 C28 C29 C30 119.0(6) . . . . ?
C12 C13 C14 C18 85.6(3) . . . . ?
C12 C13 C14 C15 -150.7(3) . . . . ?
C12 C11 C1 C10 178.4(3) . . . . ?
C12 C11 C1 C2 49.9(4) . . . . ?
C1 C10 C5 C4 15.0(4) . . . . ?
C1 C10 C5 C6 -165.5(3) . . . . ?
C1 C10 C9 C8 168.5(2) . . . . ?
C1 C11 C12 C13 -55.1(4) . . . . ?
C19 C18 C14 C13 176.7(3) . . . . ?
C19 C18 C14 C15 57.1(4) . . . . ?
C6 C5 C4 C3 -177.8(3) . . . . ?
C7 O27 C28 O39 -5.0(8) . . . . ?
C7 O27 C28 C29 -177.7(3) . . . . ?
C25 C18 C14 C13 -58.8(4) . . . . ?
C25 C18 C14 C15 -178.4(3) . . . . ?
C25 C18 C19 C20 72.6(4) . . . . ?
C24 C22 C21 C20 -68.5(4) . . . . ?
C28 O27 C7 C8 109.9(4) . . . . ?
C28 O27 C7 C6 -130.0(4) . . . . ?
C31 C30 C29 F38 -43.3(4) . . . . ?
C31 C30 C29 F37 73.7(4) . . . . ?
C31 C30 C29 C28 -162.1(3) . . . . ?
C29 C30 C31 F32 70.7(4) . . . . ?
C29 C30 C31 F34 -51.2(5) . . . . ?
C29 C30 C31 F33 -169.8(4) . . . . ?
C23 C22 C21 C20 168.2(3) . . . . ?
